data_4083175
loop_
_publ_author_name
'Tanaka, Kimiya'
'Tanabe, Makoto'
'Ide, Tomohito'
'Osakada, Kohtaro'

_publ_section_title
;
 Cationic Hydridotriplatinum Complex with Bridging Germylene Ligands
;
_journal_issue 10
_journal_name_full Organometallics
_journal_page_first 2608
_journal_paper_doi 10.1021/om500309k
_journal_volume 33
_journal_year 2014
_chemical_formula_moiety 'C46 H60 B Cl2 F4 Ge3 P3 Pt3'
_chemical_formula_sum 'C46 H60 B Cl2 F4 Ge3 P3 Pt3'
_chemical_formula_weight 1666.65
_space_group_IT_number 9
_symmetry_cell_setting monoclinic
_symmetry_Int_Tables_number 9
_symmetry_space_group_name_Hall 'C -2yc'
_symmetry_space_group_name_H-M 'C 1 c 1'
_atom_sites_solution_hydrogens geom
_atom_sites_solution_primary direct
_atom_sites_solution_secondary difmap
_cell_angle_alpha 90.0000
_cell_angle_beta 107.492(4)
_cell_angle_gamma 90.0000
_cell_formula_units_Z 4
_cell_length_a 17.219(6)
_cell_length_b 18.132(6)
_cell_length_c 17.212(6)
_cell_measurement_reflns_used 7249
_cell_measurement_temperature 113
_cell_measurement_theta_max 27.48
_cell_measurement_theta_min 3.29
_cell_volume 5125(3)
_computing_cell_refinement CrystalClear
_computing_data_collection 'CrystalClear (Rigaku/MSC Inc., 2006)'
_computing_data_reduction CrystalClear
_computing_molecular_graphics 'CrystalStructure 4.0'
_computing_publication_material 'CrystalStructure 4.0 (Rigaku, 2010)'
_computing_structure_refinement 'SHELXL97 (Sheldrick, 2008)'
_computing_structure_solution 'Il Milione (Burla, et al., 2007)'
_diffrn_ambient_temperature 113
_diffrn_detector_area_resol_mean 7.314
_diffrn_measured_fraction_theta_full 0.976
_diffrn_measured_fraction_theta_max 0.976
_diffrn_measurement_device_type 'Rigaku Saturn70'
_diffrn_measurement_method \w
_diffrn_radiation_type 'Mo K\a'
_diffrn_radiation_wavelength 0.71070
_diffrn_reflns_av_R_equivalents 0.0417
_diffrn_reflns_limit_h_max 18
_diffrn_reflns_limit_h_min -22
_diffrn_reflns_limit_k_max 23
_diffrn_reflns_limit_k_min -23
_diffrn_reflns_limit_l_max 22
_diffrn_reflns_limit_l_min -20
_diffrn_reflns_number 20815
_diffrn_reflns_theta_full 27.48
_diffrn_reflns_theta_max 27.48
_diffrn_standards_number 0
_exptl_absorpt_coefficient_mu 10.105
_exptl_absorpt_correction_T_max 0.220
_exptl_absorpt_correction_T_min 0.102
_exptl_absorpt_correction_type multi-scan
_exptl_absorpt_process_details 'REQAB (Rigaku, 1998)'
_exptl_crystal_colour red
_exptl_crystal_density_diffrn 2.160
_exptl_crystal_density_method 'not measured'
_exptl_crystal_description prism
_exptl_crystal_F_000 3144.00
_exptl_crystal_size_max 0.180
_exptl_crystal_size_mid 0.150
_exptl_crystal_size_min 0.150
_refine_diff_density_max 4.090
_refine_diff_density_min -1.570
_refine_ls_abs_structure_details 'Flack, H. D. (1983), Acta Cryst. A39, 876-881.  3811 Friedel Pairs'
_refine_ls_abs_structure_Flack 0.388(17)
_refine_ls_extinction_method none
_refine_ls_goodness_of_fit_ref 1.022
_refine_ls_hydrogen_treatment constr
_refine_ls_number_parameters 568
_refine_ls_number_reflns 9559
_refine_ls_number_restraints 621
_refine_ls_R_factor_all 0.0622
_refine_ls_R_factor_gt 0.0468
_refine_ls_shift/su_max 0.011
_refine_ls_structure_factor_coef Fsqd
_refine_ls_weighting_details 'w = 1/[\s^2^(Fo^2^)+(0.0578P)^2^+86.3855P] where P=(Fo^2^+2Fc^2^)/3'
_refine_ls_weighting_scheme calc
_refine_ls_wR_factor_gt 0.1125
_refine_ls_wR_factor_ref 0.1274
_reflns_number_gt 7354
_reflns_number_total 9559
_reflns_threshold_expression F^2^>2.0\s(F^2^)
_cod_data_source_file om500309k_si_002.cif
_cod_data_source_block complex2a
_cod_depositor_comments 'Adding full bibliography for 4083175.cif.'
_cod_database_code 4083175

loop_
_symmetry_equiv_pos_site_id
_symmetry_equiv_pos_as_xyz
1 +X,+Y,+Z
2 +X,-Y,1/2+Z
3 1/2+X,1/2+Y,+Z
4 1/2+X,1/2-Y,1/2+Z

loop_
_atom_site_label
_atom_site_type_symbol
_atom_site_fract_x
_atom_site_fract_y
_atom_site_fract_z
_atom_site_U_iso_or_equiv
_atom_site_adp_type
_atom_site_occupancy
_atom_site_symmetry_multiplicity
_atom_site_calc_flag
_atom_site_refinement_flags
Pt(1) Pt 0.33519(7) -0.023137(19) 0.94867(8) 0.02410(11) Uani 1.0 4 d .
Pt(2) Pt 0.25890(2) 0.11054(5) 0.96133(3) 0.0207(3) Uani 1.0 4 d .
Pt(3) Pt 0.41153(2) 0.11040(5) 0.93538(3) 0.0206(3) Uani 1.0 4 d .
Ge(1) Ge 0.3353(2) 0.22239(6) 0.9490(3) 0.0272(3) Uani 1.0 4 d .
Ge(2) Ge 0.47135(14) -0.01185(15) 0.93015(14) 0.0208(6) Uani 1.0 4 d .
Ge(3) Ge 0.19904(14) -0.01187(16) 0.96723(14) 0.0218(6) Uani 1.0 4 d .
Cl(1) Cl 0.6404(5) -0.2495(4) 1.2229(5) 0.100(3) Uani 1.0 4 d .
Cl(2) Cl 0.7935(6) -0.3271(5) 1.2494(5) 0.101(3) Uani 1.0 4 d .
P(1) P 0.3473(3) -0.1429(2) 0.9937(3) 0.0368(10) Uani 1.0 4 d .
P(2) P 0.1505(4) 0.1719(4) 0.9751(4) 0.0277(14) Uani 1.0 4 d .
P(3) P 0.5207(4) 0.1708(4) 0.9233(4) 0.0261(14) Uani 1.0 4 d .
F(1) F 0.2811(13) 0.3701(12) 0.4997(13) 0.133(6) Uani 1.0 4 d .
F(2) F 0.3065(10) 0.4733(9) 0.4341(12) 0.120(5) Uani 1.0 4 d .
F(3) F 0.3396(14) 0.3658(12) 0.3894(13) 0.134(6) Uani 1.0 4 d .
F(4) F 0.4079(15) 0.3987(13) 0.5036(16) 0.172(7) Uani 1.0 4 d .
C(1) C 0.2919(13) 0.2848(12) 0.8505(13) 0.035(4) Uani 1.0 4 d .
C(2) C 0.2897(14) 0.2622(13) 0.7733(13) 0.038(4) Uani 1.0 4 d .
C(3) C 0.2566(13) 0.3110(11) 0.7132(14) 0.043(4) Uani 1.0 4 d .
C(4) C 0.2352(14) 0.3749(13) 0.7143(15) 0.042(4) Uani 1.0 4 d .
C(5) C 0.2372(13) 0.4031(12) 0.7855(12) 0.037(4) Uani 1.0 4 d .
C(6) C 0.2599(12) 0.3552(12) 0.8589(14) 0.035(4) Uani 1.0 4 d .
C(7) C 0.3768(13) 0.2876(13) 1.0402(13) 0.035(4) Uani 1.0 4 d .
C(8) C 0.3823(14) 0.2582(13) 1.1163(13) 0.040(4) Uani 1.0 4 d .
C(9) C 0.4041(13) 0.2995(12) 1.1932(14) 0.047(4) Uani 1.0 4 d .
C(10) C 0.4343(15) 0.3770(14) 1.1773(16) 0.047(4) Uani 1.0 4 d .
C(11) C 0.4335(14) 0.4022(13) 1.0985(13) 0.042(4) Uani 1.0 4 d .
C(12) C 0.4022(12) 0.3613(13) 1.0376(15) 0.038(4) Uani 1.0 4 d .
C(13) C 0.4827(12) -0.0430(12) 0.8262(12) 0.027(4) Uani 1.0 4 d .
C(14) C 0.4351(13) -0.0149(13) 0.7566(13) 0.033(4) Uani 1.0 4 d .
C(15) C 0.4387(14) -0.0360(13) 0.6818(14) 0.037(4) Uani 1.0 4 d .
C(16) C 0.4886(14) -0.0948(12) 0.6733(15) 0.038(4) Uani 1.0 4 d .
C(17) C 0.5359(13) -0.1329(13) 0.7481(13) 0.034(4) Uani 1.0 4 d .
C(18) C 0.5281(14) -0.1071(13) 0.8195(15) 0.032(4) Uani 1.0 4 d .
C(19) C 0.5732(13) -0.0384(12) 1.0151(13) 0.028(3) Uani 1.0 4 d .
C(20) C 0.5705(13) -0.0574(13) 1.0863(12) 0.039(4) Uani 1.0 4 d .
C(21) C 0.6483(13) -0.0653(12) 1.1547(13) 0.044(4) Uani 1.0 4 d .
C(22) C 0.7181(14) -0.0618(13) 1.1361(14) 0.046(4) Uani 1.0 4 d .
C(23) C 0.7173(13) -0.0442(12) 1.0582(13) 0.038(4) Uani 1.0 4 d .
C(24) C 0.6505(12) -0.0325(11) 1.0005(12) 0.028(3) Uani 1.0 4 d .
C(25) C 0.1012(12) -0.0398(12) 0.8810(13) 0.027(3) Uani 1.0 4 d .
C(26) C 0.0239(11) -0.0343(11) 0.8897(12) 0.026(3) Uani 1.0 4 d .
C(27) C -0.0494(12) -0.0461(11) 0.8263(12) 0.030(3) Uani 1.0 4 d .
C(28) C -0.0426(13) -0.0659(12) 0.7507(12) 0.037(3) Uani 1.0 4 d .
C(29) C 0.0366(11) -0.0780(11) 0.7399(12) 0.039(3) Uani 1.0 4 d .
C(30) C 0.1008(12) -0.0578(12) 0.7991(11) 0.033(3) Uani 1.0 4 d .
C(31) C 0.1888(12) -0.0480(11) 1.0709(12) 0.025(3) Uani 1.0 4 d .
C(32) C 0.1375(13) -0.1067(11) 1.0766(14) 0.026(4) Uani 1.0 4 d .
C(33) C 0.1397(13) -0.1294(13) 1.1557(13) 0.032(4) Uani 1.0 4 d .
C(34) C 0.1839(13) -0.0997(12) 1.2219(14) 0.034(4) Uani 1.0 4 d .
C(35) C 0.2319(14) -0.0377(13) 1.2221(14) 0.038(4) Uani 1.0 4 d .
C(36) C 0.2323(11) -0.0091(12) 1.1447(12) 0.028(4) Uani 1.0 4 d .
C(37) C 0.4222(11) -0.1996(9) 0.9614(11) 0.027(4) Uani 1.0 4 d .
C(38) C 0.2582(14) -0.1908(13) 0.9540(15) 0.053(7) Uani 1.0 4 d .
C(39) C 0.3695(13) -0.1588(13) 1.1059(10) 0.064(6) Uani 1.0 4 d .
C(40) C 0.0960(15) 0.1311(15) 1.0340(16) 0.053(6) Uani 1.0 4 d .
C(41) C 0.0773(14) 0.1840(15) 0.8748(13) 0.051(7) Uani 1.0 4 d .
C(42) C 0.1634(13) 0.2647(12) 1.0096(13) 0.033(6) Uani 1.0 4 d .
C(43) C 0.5723(12) 0.1346(12) 0.8552(12) 0.033(5) Uani 1.0 4 d .
C(44) C 0.5040(14) 0.2669(14) 0.8872(15) 0.039(6) Uani 1.0 4 d .
C(45) C 0.6043(12) 0.1743(12) 1.0178(12) 0.038(5) Uani 1.0 4 d .
C(46) C 0.7489(13) -0.2357(13) 1.2459(14) 0.071(6) Uani 1.0 4 d .
B(1) B 0.332(5) 0.399(3) 0.440(4) 0.128(6) Uani 1.0 4 d .
H(2) H 0.3100 0.2157 0.7632 0.0454 Uiso 1.0 4 calc R
H(3) H 0.2484 0.2918 0.6600 0.0518 Uiso 1.0 4 calc R
H(4) H 0.2179 0.4033 0.6658 0.0506 Uiso 1.0 4 calc R
H(5) H 0.2242 0.4536 0.7898 0.0443 Uiso 1.0 4 calc R
H(6) H 0.2532 0.3711 0.9091 0.0424 Uiso 1.0 4 calc R
H(8) H 0.3711 0.2071 1.1187 0.0479 Uiso 1.0 4 calc R
H(9) H 0.4004 0.2818 1.2439 0.0563 Uiso 1.0 4 calc R
H(10) H 0.4543 0.4093 1.2223 0.0569 Uiso 1.0 4 calc R
H(11) H 0.4561 0.4488 1.0920 0.0509 Uiso 1.0 4 calc R
H(12) H 0.3953 0.3820 0.9852 0.0460 Uiso 1.0 4 calc R
H(14) H 0.3967 0.0218 0.7592 0.0395 Uiso 1.0 4 calc R
H(15) H 0.4069 -0.0106 0.6348 0.0445 Uiso 1.0 4 calc R
H(16) H 0.4917 -0.1094 0.6213 0.0456 Uiso 1.0 4 calc R
H(17) H 0.5702 -0.1736 0.7465 0.0410 Uiso 1.0 4 calc R
H(18) H 0.5547 -0.1333 0.8679 0.0379 Uiso 1.0 4 calc R
H(20) H 0.5196 -0.0664 1.0955 0.0468 Uiso 1.0 4 calc R
H(21) H 0.6479 -0.0726 1.2093 0.0533 Uiso 1.0 4 calc R
H(22) H 0.7683 -0.0715 1.1767 0.0549 Uiso 1.0 4 calc R
H(23) H 0.7677 -0.0406 1.0465 0.0462 Uiso 1.0 4 calc R
H(24) H 0.6527 -0.0197 0.9476 0.0330 Uiso 1.0 4 calc R
H(26) H 0.0200 -0.0216 0.9420 0.0313 Uiso 1.0 4 calc R
H(27) H -0.1010 -0.0407 0.8351 0.0366 Uiso 1.0 4 calc R
H(28) H -0.0904 -0.0716 0.7057 0.0440 Uiso 1.0 4 calc R
H(29) H 0.0419 -0.0997 0.6916 0.0465 Uiso 1.0 4 calc R
H(30) H 0.1511 -0.0548 0.7873 0.0391 Uiso 1.0 4 calc R
H(32) H 0.1030 -0.1301 1.0294 0.0316 Uiso 1.0 4 calc R
H(33) H 0.1058 -0.1695 1.1602 0.0387 Uiso 1.0 4 calc R
H(34) H 0.1840 -0.1207 1.2725 0.0412 Uiso 1.0 4 calc R
H(35) H 0.2630 -0.0154 1.2715 0.0459 Uiso 1.0 4 calc R
H(36) H 0.2608 0.0352 1.1418 0.0334 Uiso 1.0 4 calc R
H(37A) H 0.4115 -0.1950 0.9023 0.0318 Uiso 1.0 4 calc R
H(37B) H 0.4170 -0.2513 0.9754 0.0318 Uiso 1.0 4 calc R
H(37C) H 0.4774 -0.1822 0.9893 0.0318 Uiso 1.0 4 calc R
H(38A) H 0.2182 -0.1748 0.9807 0.0634 Uiso 1.0 4 calc R
H(38B) H 0.2686 -0.2437 0.9632 0.0634 Uiso 1.0 4 calc R
H(38C) H 0.2370 -0.1813 0.8953 0.0634 Uiso 1.0 4 calc R
H(39A) H 0.3580 -0.2104 1.1156 0.0768 Uiso 1.0 4 calc R
H(39B) H 0.3351 -0.1264 1.1272 0.0768 Uiso 1.0 4 calc R
H(39C) H 0.4269 -0.1480 1.1337 0.0768 Uiso 1.0 4 calc R
H(40A) H 0.0438 0.1565 1.0247 0.0637 Uiso 1.0 4 calc R
H(40B) H 0.1273 0.1346 1.0918 0.0637 Uiso 1.0 4 calc R
H(40C) H 0.0861 0.0791 1.0188 0.0637 Uiso 1.0 4 calc R
H(41A) H 0.1053 0.2024 0.8369 0.0607 Uiso 1.0 4 calc R
H(41B) H 0.0355 0.2195 0.8782 0.0607 Uiso 1.0 4 calc R
H(41C) H 0.0515 0.1365 0.8552 0.0607 Uiso 1.0 4 calc R
H(42A) H 0.1933 0.2657 1.0679 0.0390 Uiso 1.0 4 calc R
H(42B) H 0.1100 0.2878 1.0006 0.0390 Uiso 1.0 4 calc R
H(42C) H 0.1942 0.2919 0.9795 0.0390 Uiso 1.0 4 calc R
H(43A) H 0.5325 0.1242 0.8022 0.0399 Uiso 1.0 4 calc R
H(43B) H 0.6007 0.0890 0.8779 0.0399 Uiso 1.0 4 calc R
H(43C) H 0.6119 0.1708 0.8482 0.0399 Uiso 1.0 4 calc R
H(44A) H 0.4554 0.2694 0.8396 0.0462 Uiso 1.0 4 calc R
H(44B) H 0.5514 0.2841 0.8720 0.0462 Uiso 1.0 4 calc R
H(44C) H 0.4964 0.2982 0.9307 0.0462 Uiso 1.0 4 calc R
H(45A) H 0.6526 0.1951 1.0072 0.0461 Uiso 1.0 4 calc R
H(45B) H 0.6165 0.1243 1.0398 0.0461 Uiso 1.0 4 calc R
H(45C) H 0.5887 0.2052 1.0574 0.0461 Uiso 1.0 4 calc R
H(46A) H 0.7709 -0.2104 1.2991 0.0850 Uiso 1.0 4 calc R
H(46B) H 0.7611 -0.2053 1.2033 0.0850 Uiso 1.0 4 calc R

loop_
_atom_site_aniso_label
_atom_site_aniso_U_11
_atom_site_aniso_U_22
_atom_site_aniso_U_33
_atom_site_aniso_U_12
_atom_site_aniso_U_13
_atom_site_aniso_U_23
Pt(1) 0.0166(2) 0.01236(17) 0.0444(3) -0.0003(6) 0.01075(17) -0.0004(7)
Pt(2) 0.0171(5) 0.0128(5) 0.0330(6) 0.0003(4) 0.0091(5) -0.0019(5)
Pt(3) 0.0175(6) 0.0132(5) 0.0325(6) -0.0000(4) 0.0095(5) 0.0005(5)
Ge(1) 0.0198(6) 0.0146(5) 0.0479(7) -0.0012(16) 0.0112(5) 0.0010(18)
Ge(2) 0.0182(14) 0.0139(14) 0.0306(15) -0.0009(11) 0.0077(11) 0.0017(12)
Ge(3) 0.0163(14) 0.0164(14) 0.0319(15) -0.0011(11) 0.0059(11) -0.0012(12)
Cl(1) 0.119(5) 0.088(5) 0.109(5) -0.000(4) 0.061(4) -0.018(4)
Cl(2) 0.124(5) 0.078(4) 0.112(5) 0.000(4) 0.052(4) -0.008(4)
P(1) 0.030(2) 0.0182(17) 0.065(3) 0.0032(15) 0.0191(19) 0.0091(17)
P(2) 0.019(3) 0.024(3) 0.042(4) 0.005(3) 0.012(3) 0.001(3)
P(3) 0.020(3) 0.019(3) 0.037(3) -0.005(2) 0.006(3) 0.005(3)
F(1) 0.136(8) 0.130(8) 0.140(8) -0.012(6) 0.051(6) 0.000(6)
F(2) 0.144(8) 0.092(7) 0.124(7) 0.024(6) 0.041(6) 0.009(6)
F(3) 0.151(8) 0.120(8) 0.132(8) 0.008(6) 0.045(6) -0.013(6)
F(4) 0.157(9) 0.174(9) 0.179(9) 0.011(6) 0.041(6) -0.004(6)
C(1) 0.033(5) 0.025(5) 0.046(5) -0.003(4) 0.007(4) 0.007(4)
C(2) 0.037(5) 0.026(5) 0.044(5) 0.001(4) 0.004(4) 0.002(4)
C(3) 0.041(5) 0.036(5) 0.046(5) -0.002(4) 0.003(4) 0.001(4)
C(4) 0.040(5) 0.032(5) 0.046(5) -0.002(4) 0.001(4) 0.007(4)
C(5) 0.035(5) 0.025(5) 0.047(5) 0.000(4) 0.005(4) 0.010(4)
C(6) 0.030(5) 0.027(5) 0.047(5) 0.000(4) 0.009(4) 0.006(4)
C(7) 0.029(5) 0.028(5) 0.046(5) 0.002(4) 0.009(4) -0.004(4)
C(8) 0.035(5) 0.029(5) 0.048(5) -0.001(4) 0.003(4) 0.001(4)
C(9) 0.042(5) 0.037(5) 0.052(5) 0.000(4) -0.000(4) 0.002(5)
C(10) 0.040(5) 0.040(5) 0.055(6) 0.004(4) 0.003(4) -0.005(5)
C(11) 0.037(5) 0.036(5) 0.052(5) 0.003(4) 0.010(4) -0.007(4)
C(12) 0.031(5) 0.033(5) 0.050(5) 0.005(4) 0.011(4) -0.004(4)
C(13) 0.025(5) 0.025(5) 0.034(5) 0.001(4) 0.011(4) -0.000(4)
C(14) 0.031(5) 0.029(5) 0.038(5) 0.005(4) 0.010(4) -0.001(4)
C(15) 0.035(5) 0.037(5) 0.038(5) 0.004(4) 0.009(4) -0.002(4)
C(16) 0.035(5) 0.036(5) 0.040(5) -0.002(4) 0.008(4) -0.003(4)
C(17) 0.035(5) 0.031(5) 0.036(5) 0.002(4) 0.009(4) -0.003(4)
C(18) 0.029(5) 0.028(5) 0.038(5) 0.005(4) 0.011(4) -0.003(4)
C(19) 0.025(5) 0.027(5) 0.032(5) 0.004(4) 0.009(4) 0.001(4)
C(20) 0.040(5) 0.039(5) 0.038(5) 0.005(4) 0.010(4) 0.001(4)
C(21) 0.045(5) 0.042(5) 0.043(5) 0.006(4) 0.010(4) 0.002(4)
C(22) 0.044(5) 0.040(5) 0.048(5) 0.005(4) 0.006(4) 0.001(5)
C(23) 0.035(5) 0.035(5) 0.043(5) -0.000(4) 0.009(4) -0.000(4)
C(24) 0.027(5) 0.025(5) 0.031(5) 0.003(4) 0.011(4) 0.002(4)
C(25) 0.025(5) 0.023(5) 0.031(5) -0.009(4) 0.004(4) -0.002(4)
C(26) 0.022(5) 0.022(5) 0.034(5) -0.007(4) 0.008(4) 0.003(4)
C(27) 0.027(5) 0.027(5) 0.036(5) -0.004(4) 0.007(4) 0.004(4)
C(28) 0.036(5) 0.033(5) 0.037(5) -0.010(4) 0.004(4) 0.001(4)
C(29) 0.038(5) 0.040(5) 0.039(5) -0.007(4) 0.011(4) -0.004(4)
C(30) 0.032(5) 0.035(5) 0.032(5) -0.006(4) 0.012(4) -0.000(4)
C(31) 0.020(5) 0.024(5) 0.030(5) 0.002(4) 0.008(4) -0.005(4)
C(32) 0.025(5) 0.023(5) 0.032(5) -0.005(4) 0.009(4) -0.001(4)
C(33) 0.032(5) 0.030(5) 0.037(5) -0.005(4) 0.015(4) -0.002(4)
C(34) 0.033(5) 0.036(5) 0.037(5) -0.002(4) 0.014(4) 0.003(4)
C(35) 0.034(5) 0.040(5) 0.038(5) -0.003(4) 0.008(4) -0.003(4)
C(36) 0.024(5) 0.028(5) 0.031(5) -0.001(4) 0.008(4) -0.006(4)
C(37) 0.027(6) 0.011(6) 0.049(7) 0.010(5) 0.024(5) 0.004(5)
C(38) 0.040(8) 0.050(9) 0.067(9) -0.001(6) 0.013(6) -0.006(6)
C(39) 0.050(8) 0.057(8) 0.082(9) 0.007(6) 0.015(6) -0.013(7)
C(40) 0.049(7) 0.045(8) 0.069(8) -0.000(6) 0.022(6) 0.004(6)
C(41) 0.044(8) 0.060(9) 0.049(8) 0.005(6) 0.017(6) -0.004(6)
C(42) 0.027(7) 0.025(7) 0.042(8) 0.003(5) 0.005(6) -0.007(6)
C(43) 0.035(7) 0.028(7) 0.045(7) -0.013(5) 0.024(6) 0.007(5)
C(44) 0.031(8) 0.037(8) 0.053(9) -0.001(6) 0.021(6) 0.006(6)
C(45) 0.033(7) 0.037(7) 0.044(7) -0.012(6) 0.011(6) 0.005(6)
C(46) 0.074(8) 0.066(9) 0.072(9) -0.005(6) 0.021(6) 0.004(6)
B(1) 0.133(7) 0.124(7) 0.132(7) 0.007(6) 0.044(5) -0.002(6)

loop_
_atom_type_symbol
_atom_type_description
_atom_type_scat_dispersion_real
_atom_type_scat_dispersion_imag
_atom_type_scat_source
C C 0.0033 0.0016
;
International Tables for Crystallography
(1992, Vol. C, Tables 4.2.6.8 and 6.1.1.4)
;
H H 0.0000 0.0000
;
International Tables for Crystallography
(1992, Vol. C, Table 6.1.1.4)
;
Ge Ge 0.1547 1.8001
;
International Tables for Crystallography
(1992, Vol. C, Tables 4.2.6.8 and 6.1.1.4)
;
P P 0.1023 0.0942
;
International Tables for Crystallography
(1992, Vol. C, Tables 4.2.6.8 and 6.1.1.4)
;
Pt Pt -1.7033 8.3905
;
International Tables for Crystallography
(1992, Vol. C, Tables 4.2.6.8 and 6.1.1.4)
;
B B 0.0013 0.0007
;
International Tables for Crystallography
(1992, Vol. C, Tables 4.2.6.8 and 6.1.1.4)
;
F F 0.0171 0.0103
;
International Tables for Crystallography
(1992, Vol. C, Tables 4.2.6.8 and 6.1.1.4)
;
Cl Cl 0.1484 0.1585
;
International Tables for Crystallography
(1992, Vol. C, Tables 4.2.6.8 and 6.1.1.4)
;

loop_
_geom_angle_atom_site_label_1
_geom_angle_atom_site_label_2
_geom_angle_atom_site_label_3
_geom_angle
_geom_angle_publ_flag
Pt(2) Pt(1) Pt(3) 59.96(3) yes
Pt(2) Pt(1) Ge(2) 115.15(7) yes
Pt(2) Pt(1) Ge(3) 55.35(8) yes
Pt(2) Pt(1) P(1) 142.31(15) yes
Pt(3) Pt(1) Ge(2) 55.22(7) yes
Pt(3) Pt(1) Ge(3) 115.28(8) yes
Pt(3) Pt(1) P(1) 148.17(12) yes
Ge(2) Pt(1) Ge(3) 170.49(10) yes
Ge(2) Pt(1) P(1) 97.38(14) yes
Ge(3) Pt(1) P(1) 91.62(15) yes
Pt(1) Pt(2) Pt(3) 60.03(4) yes
Pt(1) Pt(2) Ge(1) 115.56(9) yes
Pt(1) Pt(2) Ge(3) 55.54(8) yes
Pt(1) Pt(2) P(2) 149.57(17) yes
Pt(3) Pt(2) Ge(1) 55.53(9) yes
Pt(3) Pt(2) Ge(3) 115.54(8) yes
Pt(3) Pt(2) P(2) 150.30(18) yes
Ge(1) Pt(2) Ge(3) 170.99(11) yes
Ge(1) Pt(2) P(2) 94.83(19) yes
Ge(3) Pt(2) P(2) 94.04(18) yes
Pt(1) Pt(3) Pt(2) 60.01(4) yes
Pt(1) Pt(3) Ge(1) 115.37(9) yes
Pt(1) Pt(3) Ge(2) 55.57(7) yes
Pt(1) Pt(3) P(3) 149.24(17) yes
Pt(2) Pt(3) Ge(1) 55.36(8) yes
Pt(2) Pt(3) Ge(2) 115.55(8) yes
Pt(2) Pt(3) P(3) 150.54(17) yes
Ge(1) Pt(3) Ge(2) 170.71(11) yes
Ge(1) Pt(3) P(3) 95.27(19) yes
Ge(2) Pt(3) P(3) 93.71(18) yes
Pt(2) Ge(1) Pt(3) 69.11(5) yes
Pt(2) Ge(1) C(1) 117.9(6) yes
Pt(2) Ge(1) C(7) 120.8(8) yes
Pt(3) Ge(1) C(1) 117.6(8) yes
Pt(3) Ge(1) C(7) 120.4(7) yes
C(1) Ge(1) C(7) 107.4(9) yes
Pt(1) Ge(2) Pt(3) 69.21(8) yes
Pt(1) Ge(2) C(13) 117.2(6) yes
Pt(1) Ge(2) C(19) 123.4(7) yes
Pt(3) Ge(2) C(13) 117.1(6) yes
Pt(3) Ge(2) C(19) 118.8(7) yes
C(13) Ge(2) C(19) 107.4(9) yes
Pt(1) Ge(3) Pt(2) 69.12(8) yes
Pt(1) Ge(3) C(25) 121.2(8) yes
Pt(1) Ge(3) C(31) 116.1(6) yes
Pt(2) Ge(3) C(25) 118.7(7) yes
Pt(2) Ge(3) C(31) 119.5(6) yes
C(25) Ge(3) C(31) 108.2(9) yes
Pt(1) P(1) C(37) 115.0(6) yes
Pt(1) P(1) C(38) 111.4(8) yes
Pt(1) P(1) C(39) 117.6(7) yes
C(37) P(1) C(38) 102.6(10) yes
C(37) P(1) C(39) 106.2(9) yes
C(38) P(1) C(39) 102.3(11) yes
Pt(2) P(2) C(40) 117.5(9) yes
Pt(2) P(2) C(41) 108.7(9) yes
Pt(2) P(2) C(42) 118.7(8) yes
C(40) P(2) C(41) 105.2(12) yes
C(40) P(2) C(42) 104.1(13) yes
C(41) P(2) C(42) 100.7(11) yes
Pt(3) P(3) C(43) 118.5(7) yes
Pt(3) P(3) C(44) 116.3(8) yes
Pt(3) P(3) C(45) 113.2(8) yes
C(43) P(3) C(44) 100.5(12) yes
C(43) P(3) C(45) 100.6(10) yes
C(44) P(3) C(45) 105.6(10) yes
Ge(1) C(1) C(2) 123.1(17) yes
Ge(1) C(1) C(6) 119.1(17) yes
C(2) C(1) C(6) 118(2) yes
C(1) C(2) C(3) 115(2) yes
C(2) C(3) C(4) 132(3) yes
C(3) C(4) C(5) 117(3) yes
C(4) C(5) C(6) 119(2) yes
C(1) C(6) C(5) 117(2) yes
Ge(1) C(7) C(8) 116.0(17) yes
Ge(1) C(7) C(12) 126.7(18) yes
C(8) C(7) C(12) 117(2) yes
C(7) C(8) C(9) 126(2) yes
C(8) C(9) C(10) 108(2) yes
C(9) C(10) C(11) 123(2) yes
C(10) C(11) C(12) 119(3) yes
C(7) C(12) C(11) 126(3) yes
Ge(2) C(13) C(14) 120.9(17) yes
Ge(2) C(13) C(18) 121.4(16) yes
C(14) C(13) C(18) 116(2) yes
C(13) C(14) C(15) 124(3) yes
C(14) C(15) C(16) 121(2) yes
C(15) C(16) C(17) 117(3) yes
C(16) C(17) C(18) 117(2) yes
C(13) C(18) C(17) 124(2) yes
Ge(2) C(19) C(20) 119.4(18) yes
Ge(2) C(19) C(24) 121.1(15) yes
C(20) C(19) C(24) 119.3(18) yes
C(19) C(20) C(21) 119(2) yes
C(20) C(21) C(22) 118(2) yes
C(21) C(22) C(23) 120.0(19) yes
C(22) C(23) C(24) 122(3) yes
C(19) C(24) C(23) 121(2) yes
Ge(3) C(25) C(26) 122.5(16) yes
Ge(3) C(25) C(30) 123.5(16) yes
C(26) C(25) C(30) 113.5(16) yes
C(25) C(26) C(27) 125(2) yes
C(26) C(27) C(28) 117(2) yes
C(27) C(28) C(29) 120.5(17) yes
C(28) C(29) C(30) 118(2) yes
C(25) C(30) C(29) 125(2) yes
Ge(3) C(31) C(32) 123.2(15) yes
Ge(3) C(31) C(36) 118.1(15) yes
C(32) C(31) C(36) 119(2) yes
C(31) C(32) C(33) 116.9(18) yes
C(32) C(33) C(34) 125(3) yes
C(33) C(34) C(35) 122(3) yes
C(34) C(35) C(36) 117.4(19) yes
C(31) C(36) C(35) 119.5(19) yes
Cl(1) C(46) Cl(2) 106.2(12) yes
F(1) B(1) F(2) 98(5) yes
F(1) B(1) F(3) 122(5) yes
F(1) B(1) F(4) 94(4) yes
F(2) B(1) F(3) 125(6) yes
F(2) B(1) F(4) 105(4) yes
F(3) B(1) F(4) 108(6) yes
C(1) C(2) H(2) 122.366 no
C(3) C(2) H(2) 122.359 no
C(2) C(3) H(3) 113.911 no
C(4) C(3) H(3) 113.915 no
C(3) C(4) H(4) 121.325 no
C(5) C(4) H(4) 121.322 no
C(4) C(5) H(5) 120.307 no
C(6) C(5) H(5) 120.309 no
C(1) C(6) H(6) 121.551 no
C(5) C(6) H(6) 121.574 no
C(7) C(8) H(8) 117.231 no
C(9) C(8) H(8) 117.214 no
C(8) C(9) H(9) 125.955 no
C(10) C(9) H(9) 125.952 no
C(9) C(10) H(10) 118.302 no
C(11) C(10) H(10) 118.302 no
C(10) C(11) H(11) 120.670 no
C(12) C(11) H(11) 120.664 no
C(7) C(12) H(12) 117.014 no
C(11) C(12) H(12) 117.014 no
C(13) C(14) H(14) 118.233 no
C(15) C(14) H(14) 118.241 no
C(14) C(15) H(15) 119.466 no
C(16) C(15) H(15) 119.491 no
C(15) C(16) H(16) 121.308 no
C(17) C(16) H(16) 121.317 no
C(16) C(17) H(17) 121.654 no
C(18) C(17) H(17) 121.652 no
C(13) C(18) H(18) 117.951 no
C(17) C(18) H(18) 117.967 no
C(19) C(20) H(20) 120.250 no
C(21) C(20) H(20) 120.265 no
C(20) C(21) H(21) 121.196 no
C(22) C(21) H(21) 121.216 no
C(21) C(22) H(22) 120.017 no
C(23) C(22) H(22) 120.015 no
C(22) C(23) H(23) 118.833 no
C(24) C(23) H(23) 118.847 no
C(19) C(24) H(24) 119.608 no
C(23) C(24) H(24) 119.606 no
C(25) C(26) H(26) 117.684 no
C(27) C(26) H(26) 117.674 no
C(26) C(27) H(27) 121.483 no
C(28) C(27) H(27) 121.473 no
C(27) C(28) H(28) 119.749 no
C(29) C(28) H(28) 119.773 no
C(28) C(29) H(29) 121.149 no
C(30) C(29) H(29) 121.145 no
C(25) C(30) H(30) 117.356 no
C(29) C(30) H(30) 117.346 no
C(31) C(32) H(32) 121.551 no
C(33) C(32) H(32) 121.546 no
C(32) C(33) H(33) 117.587 no
C(34) C(33) H(33) 117.578 no
C(33) C(34) H(34) 118.931 no
C(35) C(34) H(34) 118.913 no
C(34) C(35) H(35) 121.317 no
C(36) C(35) H(35) 121.319 no
C(31) C(36) H(36) 120.245 no
C(35) C(36) H(36) 120.244 no
P(1) C(37) H(37A) 109.473 no
P(1) C(37) H(37B) 109.475 no
P(1) C(37) H(37C) 109.470 no
H(37A) C(37) H(37B) 109.476 no
H(37A) C(37) H(37C) 109.469 no
H(37B) C(37) H(37C) 109.464 no
P(1) C(38) H(38A) 109.478 no
P(1) C(38) H(38B) 109.473 no
P(1) C(38) H(38C) 109.470 no
H(38A) C(38) H(38B) 109.471 no
H(38A) C(38) H(38C) 109.474 no
H(38B) C(38) H(38C) 109.462 no
P(1) C(39) H(39A) 109.470 no
P(1) C(39) H(39B) 109.470 no
P(1) C(39) H(39C) 109.474 no
H(39A) C(39) H(39B) 109.464 no
H(39A) C(39) H(39C) 109.470 no
H(39B) C(39) H(39C) 109.479 no
P(2) C(40) H(40A) 109.466 no
P(2) C(40) H(40B) 109.468 no
P(2) C(40) H(40C) 109.464 no
H(40A) C(40) H(40B) 109.485 no
H(40A) C(40) H(40C) 109.470 no
H(40B) C(40) H(40C) 109.473 no
P(2) C(41) H(41A) 109.469 no
P(2) C(41) H(41B) 109.472 no
P(2) C(41) H(41C) 109.477 no
H(41A) C(41) H(41B) 109.463 no
H(41A) C(41) H(41C) 109.472 no
H(41B) C(41) H(41C) 109.475 no
P(2) C(42) H(42A) 109.475 no
P(2) C(42) H(42B) 109.474 no
P(2) C(42) H(42C) 109.479 no
H(42A) C(42) H(42B) 109.462 no
H(42A) C(42) H(42C) 109.473 no
H(42B) C(42) H(42C) 109.464 no
P(3) C(43) H(43A) 109.474 no
P(3) C(43) H(43B) 109.479 no
P(3) C(43) H(43C) 109.476 no
H(43A) C(43) H(43B) 109.464 no
H(43A) C(43) H(43C) 109.467 no
H(43B) C(43) H(43C) 109.469 no
P(3) C(44) H(44A) 109.471 no
P(3) C(44) H(44B) 109.474 no
P(3) C(44) H(44C) 109.478 no
H(44A) C(44) H(44B) 109.463 no
H(44A) C(44) H(44C) 109.471 no
H(44B) C(44) H(44C) 109.470 no
P(3) C(45) H(45A) 109.465 no
P(3) C(45) H(45B) 109.467 no
P(3) C(45) H(45C) 109.480 no
H(45A) C(45) H(45B) 109.463 no
H(45A) C(45) H(45C) 109.480 no
H(45B) C(45) H(45C) 109.473 no
Cl(1) C(46) H(46A) 110.501 no
Cl(1) C(46) H(46B) 110.497 no
Cl(2) C(46) H(46A) 110.489 no
Cl(2) C(46) H(46B) 110.491 no
H(46A) C(46) H(46B) 108.665 no

loop_
_geom_bond_atom_site_label_1
_geom_bond_atom_site_label_2
_geom_bond_distance
_geom_bond_publ_flag
Pt(1) Pt(2) 2.7964(13) yes
Pt(1) Pt(3) 2.7970(13) yes
Pt(1) Ge(2) 2.468(3) yes
Pt(1) Ge(3) 2.468(3) yes
Pt(1) P(1) 2.293(4) yes
Pt(2) Pt(3) 2.7950(10) yes
Pt(2) Ge(1) 2.461(3) yes
Pt(2) Ge(3) 2.462(3) yes
Pt(2) P(2) 2.246(7) yes
Pt(3) Ge(1) 2.467(3) yes
Pt(3) Ge(2) 2.457(3) yes
Pt(3) P(3) 2.238(7) yes
Ge(1) C(1) 1.99(3) yes
Ge(1) C(7) 1.92(3) yes
Ge(2) C(13) 1.94(3) yes
Ge(2) C(19) 1.976(19) yes
Ge(3) C(25) 1.949(18) yes
Ge(3) C(31) 1.96(3) yes
Cl(1) C(46) 1.81(3) yes
Cl(2) C(46) 1.82(3) yes
P(1) C(37) 1.86(2) yes
P(1) C(38) 1.72(3) yes
P(1) C(39) 1.875(17) yes
P(2) C(40) 1.74(3) yes
P(2) C(41) 1.82(2) yes
P(2) C(42) 1.78(3) yes
P(3) C(43) 1.80(3) yes
P(3) C(44) 1.84(3) yes
P(3) C(45) 1.821(18) yes
F(1) B(1) 1.63(9) yes
F(2) B(1) 1.41(5) yes
F(3) B(1) 1.10(8) yes
F(4) B(1) 1.42(7) yes
C(1) C(2) 1.38(4) yes
C(1) C(6) 1.42(3) yes
C(2) C(3) 1.35(3) yes
C(3) C(4) 1.22(3) yes
C(4) C(5) 1.32(4) yes
C(5) C(6) 1.48(3) yes
C(7) C(8) 1.39(4) yes
C(7) C(12) 1.41(4) yes
C(8) C(9) 1.47(4) yes
C(9) C(10) 1.55(4) yes
C(10) C(11) 1.43(4) yes
C(11) C(12) 1.27(3) yes
C(13) C(14) 1.33(3) yes
C(13) C(18) 1.42(4) yes
C(14) C(15) 1.36(4) yes
C(15) C(16) 1.40(4) yes
C(16) C(17) 1.47(3) yes
C(17) C(18) 1.36(4) yes
C(19) C(20) 1.29(4) yes
C(19) C(24) 1.43(4) yes
C(20) C(21) 1.50(3) yes
C(21) C(22) 1.33(4) yes
C(22) C(23) 1.37(4) yes
C(23) C(24) 1.29(3) yes
C(25) C(26) 1.39(3) yes
C(25) C(30) 1.44(3) yes
C(26) C(27) 1.42(3) yes
C(27) C(28) 1.39(3) yes
C(28) C(29) 1.45(3) yes
C(29) C(30) 1.31(3) yes
C(31) C(32) 1.40(3) yes
C(31) C(36) 1.45(3) yes
C(32) C(33) 1.41(4) yes
C(33) C(34) 1.28(3) yes
C(34) C(35) 1.39(4) yes
C(35) C(36) 1.43(4) yes
C(2) H(2) 0.950 no
C(3) H(3) 0.950 no
C(4) H(4) 0.950 no
C(5) H(5) 0.950 no
C(6) H(6) 0.950 no
C(8) H(8) 0.950 no
C(9) H(9) 0.950 no
C(10) H(10) 0.950 no
C(11) H(11) 0.950 no
C(12) H(12) 0.950 no
C(14) H(14) 0.950 no
C(15) H(15) 0.950 no
C(16) H(16) 0.950 no
C(17) H(17) 0.950 no
C(18) H(18) 0.950 no
C(20) H(20) 0.950 no
C(21) H(21) 0.950 no
C(22) H(22) 0.950 no
C(23) H(23) 0.950 no
C(24) H(24) 0.950 no
C(26) H(26) 0.950 no
C(27) H(27) 0.950 no
C(28) H(28) 0.950 no
C(29) H(29) 0.950 no
C(30) H(30) 0.950 no
C(32) H(32) 0.950 no
C(33) H(33) 0.950 no
C(34) H(34) 0.950 no
C(35) H(35) 0.950 no
C(36) H(36) 0.950 no
C(37) H(37A) 0.980 no
C(37) H(37B) 0.980 no
C(37) H(37C) 0.980 no
C(38) H(38A) 0.980 no
C(38) H(38B) 0.980 no
C(38) H(38C) 0.980 no
C(39) H(39A) 0.980 no
C(39) H(39B) 0.980 no
C(39) H(39C) 0.980 no
C(40) H(40A) 0.980 no
C(40) H(40B) 0.980 no
C(40) H(40C) 0.980 no
C(41) H(41A) 0.980 no
C(41) H(41B) 0.980 no
C(41) H(41C) 0.980 no
C(42) H(42A) 0.980 no
C(42) H(42B) 0.980 no
C(42) H(42C) 0.980 no
C(43) H(43A) 0.980 no
C(43) H(43B) 0.980 no
C(43) H(43C) 0.980 no
C(44) H(44A) 0.980 no
C(44) H(44B) 0.980 no
C(44) H(44C) 0.980 no
C(45) H(45A) 0.980 no
C(45) H(45B) 0.980 no
C(45) H(45C) 0.980 no
C(46) H(46A) 0.990 no
C(46) H(46B) 0.990 no
